data_4322484
loop_
_publ_author_name
'Berthold Nock'
'Theodosia Maina'
'Francesco Tisato'
'Minas Papadopoulos'
'Catherine P. Raptopoulou'
'Aris Terzis'
'Efstratios Chiotellis'

_publ_section_title
;
 Novel Six-Coordinate Oxorhenium "3 + 2" Mixed-Ligand Complexes Carrying
 the SNS/PO Donor Atom Set: Synthesis and Characterization
;
_journal_name_full 'Inorganic Chemistry'
_journal_page_first 4197
_journal_page_last 4202
_journal_paper_doi 10.1021/ic9905796
_journal_volume 38
_journal_year 1999
_chemical_formula_analytical '[ReO{SCH2CH2N(CH2CH2SCH2CH3)CH2CH2S}{P(C6H5)2O(C6H4)}'
_chemical_formula_sum 'C26 H31 N O2 P Re S3'
_chemical_formula_weight 702.87
_chemical_name_systematic
; 
 ? 
;
_space_group_IT_number 14
_symmetry_cell_setting monoclinic
_symmetry_space_group_name_Hall '-P 2yn'
_symmetry_space_group_name_H-M 'P 1 21/n 1'
_atom_sites_solution_hydrogens geom
_atom_sites_solution_primary direct
_atom_sites_solution_secondary difmap
_audit_creation_method SHELXL
_cell_angle_alpha 90.00
_cell_angle_beta 93.69(1)
_cell_angle_gamma 90.00
_cell_formula_units_Z 4
_cell_length_a 9.013(3)
_cell_length_b 29.03(1)
_cell_length_c 10.186(4)
_cell_measurement_reflns_used 25
_cell_measurement_temperature 298
_cell_measurement_theta_max 11.6
_cell_measurement_theta_min 5.3
_cell_volume 2659.6(16)
_computing_cell_refinement 'Program LEAST (UCLA Crystallographic package, C.E.Strouse, 1994)'
_computing_data_collection 'Program COLLECT (UCLA Crystallographic package, C.E.Strouse, 1994)'
_computing_data_reduction 'Program REDUCE (UCLA Crystallographic package, C.E.Strouse, 1994)'
_computing_molecular_graphics ORTEP
_computing_structure_refinement 'SHELXL-93 (Sheldrick, 1993)'
_computing_structure_solution 'SHELXS-86 (Sheldrick, 1990)'
_diffrn_ambient_temperature 298
_diffrn_measurement_device 'Crystal Logic Dual Goniometer diffractometer'
_diffrn_measurement_method 'theta-2theta scans'
_diffrn_radiation_monochromator graphite
_diffrn_radiation_source 'fine-focus sealed tube'
_diffrn_radiation_type MoK\a
_diffrn_radiation_wavelength 0.71073
_diffrn_reflns_av_R_equivalents 0.0285
_diffrn_reflns_av_sigmaI/netI 0.0448
_diffrn_reflns_limit_h_max 0
_diffrn_reflns_limit_h_min -10
_diffrn_reflns_limit_k_max 34
_diffrn_reflns_limit_k_min 0
_diffrn_reflns_limit_l_max 12
_diffrn_reflns_limit_l_min -12
_diffrn_reflns_number 4978
_diffrn_reflns_theta_max 24.99
_diffrn_reflns_theta_min 2.12
_diffrn_standards_decay_% -1.8
_diffrn_standards_interval_count 97
_diffrn_standards_number 3
_exptl_absorpt_coefficient_mu 4.889
_exptl_absorpt_correction_T_max 1.00
_exptl_absorpt_correction_T_min 0.40
_exptl_absorpt_correction_type 'psi-scan empirical'
_exptl_crystal_colour red
_exptl_crystal_density_diffrn 1.755
_exptl_crystal_density_meas 1.73
_exptl_crystal_density_method 'floating method'
_exptl_crystal_description needle
_exptl_crystal_F_000 1392
_exptl_crystal_size_max 0.50
_exptl_crystal_size_mid 0.10
_exptl_crystal_size_min 0.10
_refine_diff_density_max 1.825
_refine_diff_density_min -2.342
_refine_diff_density_rms 0.144
_refine_ls_extinction_method none
_refine_ls_goodness_of_fit_all 1.102
_refine_ls_goodness_of_fit_obs 1.114
_refine_ls_matrix_type full
_refine_ls_number_parameters 318
_refine_ls_number_reflns 4663
_refine_ls_number_restraints 0
_refine_ls_restrained_S_all 1.108
_refine_ls_restrained_S_obs 1.114
_refine_ls_R_factor_all 0.0501
_refine_ls_R_factor_obs 0.0449
_refine_ls_shift/esd_max 0.002
_refine_ls_shift/esd_mean 0.000
_refine_ls_structure_factor_coef Fsqd
_refine_ls_weighting_details 'w=1/[\s^2^(Fo^2^)+(0.0449P)^2^+19.4309P] where P=(Fo^2^+2Fc^2^)/3'
_refine_ls_weighting_scheme calc
_refine_ls_wR_factor_all 0.1257
_refine_ls_wR_factor_obs 0.1196
_reflns_number_observed 4211
_reflns_number_total 4665
_reflns_observed_criterion >2sigma(I)
_cod_data_source_file ic9905796_3.cif
_cod_data_source_block shel93
_cod_depositor_comments
;
The following automatic conversions were performed:

'_refine_ls_weighting_scheme' value 'calc
w=1/[\s^2^(Fo^2^)+(0.0449P)^2^+19.4309P] where P=(Fo^2^+2Fc^2^)/3'
was changed to 'calc'. New tag '_refine_ls_weighting_details' was
created. The value of the new tag was set to
'w=1/[\s^2^(Fo^2^)+(0.0449P)^2^+19.4309P] where P=(Fo^2^+2Fc^2^)/3'.

Automatic conversion script
Id: cif_fix_values 3143 2015-03-26 13:38:13Z robertas 
;
_cod_original_cell_volume 2659(2)
_cod_database_code 4322484

loop_
_symmetry_equiv_pos_as_xyz
'x, y, z'
'-x+1/2, y+1/2, -z+1/2'
'-x, -y, -z'
'x-1/2, -y-1/2, z-1/2'

loop_
_atom_site_aniso_label
_atom_site_aniso_U_11
_atom_site_aniso_U_22
_atom_site_aniso_U_33
_atom_site_aniso_U_23
_atom_site_aniso_U_13
_atom_site_aniso_U_12
Re 0.0367(2) 0.0343(2) 0.0431(2) 0.00151(12) -0.00042(13) -0.00239(12)
O1 0.026(3) 0.059(4) 0.071(4) -0.001(3) -0.005(3) -0.001(2)
S1 0.0616(14) 0.0516(12) 0.0430(11) 0.0025(9) 0.0033(10) -0.0086(10)
S2 0.0665(14) 0.0479(12) 0.0509(12) -0.0026(10) 0.0102(11) 0.0035(10)
N1 0.045(4) 0.032(3) 0.054(4) 0.008(3) 0.002(3) 0.000(3)
P 0.0358(10) 0.0355(10) 0.0391(10) 0.0002(8) -0.0003(8) -0.0003(8)
O2 0.046(3) 0.043(3) 0.060(4) 0.013(3) -0.001(3) 0.002(3)
C1 0.068(6) 0.050(5) 0.053(5) 0.008(4) -0.008(4) -0.011(4)
C2 0.065(6) 0.053(6) 0.070(6) 0.018(5) -0.015(5) 0.002(5)
C3 0.063(6) 0.058(6) 0.075(7) 0.011(5) 0.021(5) 0.018(5)
C4 0.080(7) 0.056(6) 0.066(6) -0.009(5) 0.021(5) 0.001(5)
C5 0.056(5) 0.036(4) 0.062(6) 0.001(4) 0.004(4) -0.008(4)
C6 0.076(7) 0.045(5) 0.065(6) 0.010(4) -0.005(5) -0.013(5)
S3 0.074(2) 0.0585(15) 0.086(2) -0.0073(14) 0.0125(15) -0.0178(13)
C7 0.084(8) 0.059(6) 0.075(7) -0.012(5) -0.017(6) 0.001(6)
C8 0.090(8) 0.065(7) 0.075(7) 0.000(6) 0.011(6) 0.012(6)
C9 0.030(4) 0.050(5) 0.040(4) 0.000(3) -0.003(3) -0.003(3)
C10 0.039(4) 0.049(5) 0.051(5) -0.008(4) -0.001(4) 0.007(4)
C11 0.040(5) 0.066(6) 0.059(5) -0.008(4) 0.006(4) -0.008(4)
C12 0.048(5) 0.053(5) 0.067(6) -0.003(4) 0.016(4) -0.015(4)
C13 0.049(5) 0.047(5) 0.053(5) 0.002(4) 0.003(4) -0.004(4)
C14 0.035(4) 0.039(4) 0.046(4) 0.000(3) 0.002(3) 0.003(3)
C15 0.039(4) 0.050(5) 0.039(4) 0.009(3) 0.003(3) -0.005(3)
C16 0.086(7) 0.043(5) 0.052(5) 0.001(4) -0.006(5) 0.003(5)
C17 0.102(9) 0.078(8) 0.046(5) 0.006(5) -0.015(5) -0.012(7)
C18 0.070(7) 0.073(7) 0.055(6) 0.025(5) -0.013(5) -0.001(5)
C19 0.064(6) 0.061(6) 0.061(6) 0.017(5) 0.000(5) 0.004(5)
C20 0.049(5) 0.044(4) 0.050(5) 0.007(4) 0.000(4) 0.001(4)
C21 0.048(4) 0.037(4) 0.038(4) 0.000(3) -0.006(3) 0.006(3)
C22 0.059(5) 0.053(5) 0.046(5) -0.001(4) 0.009(4) -0.002(4)
C23 0.072(7) 0.085(8) 0.053(6) -0.006(5) 0.016(5) 0.010(6)
C24 0.114(10) 0.061(7) 0.059(6) -0.020(5) 0.017(6) 0.001(6)
C25 0.096(8) 0.048(5) 0.059(6) -0.008(4) 0.001(6) -0.019(5)
C26 0.070(6) 0.042(5) 0.045(5) -0.002(4) -0.003(4) -0.002(4)

loop_
_atom_site_label
_atom_site_type_symbol
_atom_site_fract_x
_atom_site_fract_y
_atom_site_fract_z
_atom_site_U_iso_or_equiv
_atom_site_thermal_displace_type
_atom_site_occupancy
_atom_site_calc_flag
_atom_site_refinement_flags
_atom_site_disorder_group
Re Re 0.12060(3) 0.196771(10) 0.42064(3) 0.03817(13) Uani 1 d . .
O1 O 0.3053(6) 0.1941(2) 0.4623(7) 0.052(2) Uani 1 d . .
S1 S 0.1225(3) 0.18653(8) 0.1900(2) 0.0521(5) Uani 1 d . .
S2 S 0.0414(3) 0.21863(8) 0.6316(2) 0.0548(5) Uani 1 d . .
N1 N 0.0655(8) 0.2682(2) 0.3674(7) 0.044(2) Uani 1 d . .
P P 0.0888(2) 0.11583(7) 0.4626(2) 0.0369(4) Uani 1 d . .
O2 O -0.1080(7) 0.1855(2) 0.3818(6) 0.0500(14) Uani 1 d . .
C1 C 0.0939(11) 0.2459(3) 0.1343(9) 0.058(2) Uani 1 d . .
H1A H 0.1891(11) 0.2614(3) 0.1312(9) 0.072(22) Uiso 1 calc R .
H1B H 0.0456(11) 0.2461(3) 0.0463(9) 0.072(22) Uiso 1 calc R .
C2 C -0.0022(12) 0.2712(4) 0.2282(10) 0.063(3) Uani 1 d . .
H2A H -0.0114(12) 0.3033(4) 0.2023(10) 0.047(17) Uiso 1 calc R .
H2B H -0.1010(12) 0.2578(4) 0.2237(10) 0.047(17) Uiso 1 calc R .
C3 C -0.0482(12) 0.2873(4) 0.4566(11) 0.065(3) Uani 1 d . .
H3A H -0.1428(12) 0.2718(4) 0.4392(11) 0.106(32) Uiso 1 calc R .
H3B H -0.0626(12) 0.3199(4) 0.4399(11) 0.106(32) Uiso 1 calc R .
C4 C 0.0081(13) 0.2797(4) 0.5999(10) 0.067(3) Uani 1 d . .
H4A H -0.0650(13) 0.2911(4) 0.6578(10) 0.034(14) Uiso 1 calc R .
H4B H 0.0996(13) 0.2968(4) 0.6182(10) 0.034(14) Uiso 1 calc R .
C5 C 0.2102(11) 0.2946(3) 0.3813(10) 0.051(2) Uani 1 d . .
H5A H 0.2823(11) 0.2788(3) 0.3306(10) 0.049(17) Uiso 1 calc R .
H5B H 0.2469(11) 0.2936(3) 0.4729(10) 0.049(17) Uiso 1 calc R .
C6 C 0.2027(12) 0.3446(3) 0.3378(10) 0.063(3) Uani 1 d . .
H6A H 0.1107(12) 0.3581(3) 0.3642(10) 0.071(23) Uiso 1 calc R .
H6B H 0.2016(12) 0.3459(3) 0.2426(10) 0.071(23) Uiso 1 calc R .
S3 S 0.3566(3) 0.37780(10) 0.4070(3) 0.0726(7) Uani 1 d . .
C7 C 0.3163(14) 0.3816(4) 0.5768(11) 0.074(3) Uani 1 d . .
H7A H 0.3065(14) 0.3506(4) 0.6105(11) 0.106(32) Uiso 1 calc R .
H7B H 0.4009(14) 0.3957(4) 0.6250(11) 0.106(32) Uiso 1 calc R .
C8 C 0.1790(14) 0.4083(4) 0.6063(12) 0.076(3) Uani 1 d . .
H8A H 0.1680(14) 0.4081(4) 0.6995(12) 0.136(34) Uiso 1 calc R .
H8B H 0.0933(14) 0.3942(4) 0.5619(12) 0.136(34) Uiso 1 calc R .
H8C H 0.1880(14) 0.4395(4) 0.5765(12) 0.136(34) Uiso 1 calc R .
C9 C -0.1834(8) 0.1522(3) 0.4358(8) 0.040(2) Uani 1 d . .
C10 C -0.3378(9) 0.1532(3) 0.4435(8) 0.047(2) Uani 1 d . .
H10 H -0.3923(9) 0.1782(3) 0.4102(8) 0.065(15) Uiso 1 calc R .
C11 C -0.4097(10) 0.1166(3) 0.5008(9) 0.055(2) Uani 1 d . .
H11 H -0.5124(10) 0.1175(3) 0.5051(9) 0.065(15) Uiso 1 calc R .
C12 C -0.3313(10) 0.0791(3) 0.5514(10) 0.055(2) Uani 1 d . .
H12 H -0.3814(10) 0.0551(3) 0.5902(10) 0.065(15) Uiso 1 calc R .
C13 C -0.1796(10) 0.0768(3) 0.5448(9) 0.050(2) Uani 1 d . .
H13 H -0.1272(10) 0.0515(3) 0.5788(9) 0.065(15) Uiso 1 calc R .
C14 C -0.1047(8) 0.1129(3) 0.4867(8) 0.040(2) Uani 1 d . .
C15 C 0.1889(9) 0.0893(3) 0.6048(8) 0.042(2) Uani 1 d . .
C16 C 0.1930(12) 0.1115(3) 0.7262(9) 0.061(2) Uani 1 d . .
H16 H 0.1463(12) 0.1398(3) 0.7346(9) 0.083(16) Uiso 1 calc R .
C17 C 0.2673(14) 0.0910(4) 0.8345(10) 0.076(3) Uani 1 d . .
H17 H 0.2670(14) 0.1051(4) 0.9165(10) 0.083(16) Uiso 1 calc R .
C18 C 0.3422(12) 0.0496(4) 0.8214(10) 0.067(3) Uani 1 d . .
H18 H 0.3951(12) 0.0367(4) 0.8939(10) 0.083(16) Uiso 1 calc R .
C19 C 0.3385(12) 0.0279(4) 0.7040(10) 0.062(2) Uani 1 d . .
H19 H 0.3866(12) -0.0002(4) 0.6965(10) 0.083(16) Uiso 1 calc R .
C20 C 0.2631(10) 0.0473(3) 0.5941(9) 0.048(2) Uani 1 d . .
H20 H 0.2621(10) 0.0324(3) 0.5133(9) 0.083(16) Uiso 1 calc R .
C21 C 0.1242(9) 0.0763(3) 0.3309(7) 0.041(2) Uani 1 d . .
C22 C 0.2586(11) 0.0798(3) 0.2693(8) 0.052(2) Uani 1 d . .
H22 H 0.3229(11) 0.1042(3) 0.2895(8) 0.083(16) Uiso 1 calc R .
C23 C 0.2953(13) 0.0471(4) 0.1785(10) 0.069(3) Uani 1 d . .
H23 H 0.3863(13) 0.0489(4) 0.1405(10) 0.083(16) Uiso 1 calc R .
C24 C 0.1979(15) 0.0116(4) 0.1437(11) 0.077(3) Uani 1 d . .
H24 H 0.2238(15) -0.0106(4) 0.0832(11) 0.083(16) Uiso 1 calc R .
C25 C 0.0635(14) 0.0092(3) 0.1987(10) 0.068(3) Uani 1 d . .
H25 H -0.0040(14) -0.0137(3) 0.1720(10) 0.083(16) Uiso 1 calc R .
C26 C 0.0274(11) 0.0406(3) 0.2935(8) 0.053(2) Uani 1 d . .
H26 H -0.0626(11) 0.0378(3) 0.3327(8) 0.083(16) Uiso 1 calc R .

loop_
_atom_type_symbol
_atom_type_description
_atom_type_scat_dispersion_real
_atom_type_scat_dispersion_imag
_atom_type_scat_source
C C 0.0033 0.0016 'International Tables Vol C Tables 4.2.6.8 and 6.1.1.4'
H H 0.0000 0.0000 'International Tables Vol C Tables 4.2.6.8 and 6.1.1.4'
N N 0.0061 0.0033 'International Tables Vol C Tables 4.2.6.8 and 6.1.1.4'
O O 0.0106 0.0060 'International Tables Vol C Tables 4.2.6.8 and 6.1.1.4'
S S 0.1246 0.1234 'International Tables Vol C Tables 4.2.6.8 and 6.1.1.4'
P P 0.1023 0.0942 'International Tables Vol C Tables 4.2.6.8 and 6.1.1.4'
Re Re -1.0185 7.2310 'International Tables Vol C Tables 4.2.6.8 and 6.1.1.4'

loop_
_geom_angle_atom_site_label_1
_geom_angle_atom_site_label_2
_geom_angle_atom_site_label_3
_geom_angle
_geom_angle_site_symmetry_1
_geom_angle_site_symmetry_3
_geom_angle_publ_flag
O1 Re O2 167.8(3) . . ?
O1 Re N1 108.0(3) . . ?
O2 Re N1 84.1(2) . . ?
O1 Re S1 100.0(2) . . ?
O2 Re S1 82.1(2) . . ?
N1 Re S1 83.6(2) . . ?
O1 Re S2 97.6(2) . . ?
O2 Re S2 82.2(2) . . ?
N1 Re S2 84.0(2) . . ?
S1 Re S2 160.95(9) . . ?
O1 Re P 92.1(2) . . ?
O2 Re P 75.8(2) . . ?
N1 Re P 159.9(2) . . ?
S1 Re P 93.56(7) . . ?
S2 Re P 93.07(8) . . ?
C1 S1 Re 100.4(3) . . ?
C4 S2 Re 98.9(3) . . ?
C2 N1 C5 110.6(7) . . ?
C2 N1 C3 107.0(7) . . ?
C5 N1 C3 111.7(7) . . ?
C2 N1 Re 111.1(5) . . ?
C5 N1 Re 106.0(5) . . ?
C3 N1 Re 110.4(5) . . ?
C14 P C21 107.0(4) . . ?
C14 P C15 108.0(4) . . ?
C21 P C15 102.6(4) . . ?
C14 P Re 101.6(3) . . ?
C21 P Re 117.3(3) . . ?
C15 P Re 119.6(3) . . ?
C9 O2 Re 124.1(5) . . ?
C2 C1 S1 109.5(7) . . ?
N1 C2 C1 110.5(8) . . ?
N1 C3 C4 108.9(8) . . ?
C3 C4 S2 110.5(7) . . ?
N1 C5 C6 115.8(8) . . ?
C5 C6 S3 112.3(7) . . ?
C7 S3 C6 102.2(5) . . ?
C8 C7 S3 116.4(8) . . ?
O2 C9 C10 123.2(8) . . ?
O2 C9 C14 118.7(7) . . ?
C10 C9 C14 118.1(7) . . ?
C11 C10 C9 120.0(8) . . ?
C12 C11 C10 121.2(8) . . ?
C13 C12 C11 120.3(8) . . ?
C12 C13 C14 119.7(8) . . ?
C13 C14 C9 120.7(7) . . ?
C13 C14 P 126.8(6) . . ?
C9 C14 P 112.4(6) . . ?
C16 C15 C20 119.1(8) . . ?
C16 C15 P 119.5(7) . . ?
C20 C15 P 121.4(6) . . ?
C17 C16 C15 119.5(9) . . ?
C16 C17 C18 120.5(10) . . ?
C19 C18 C17 120.3(9) . . ?
C18 C19 C20 120.4(10) . . ?
C19 C20 C15 120.2(9) . . ?
C26 C21 C22 118.4(8) . . ?
C26 C21 P 122.6(7) . . ?
C22 C21 P 118.9(6) . . ?
C23 C22 C21 120.0(9) . . ?
C22 C23 C24 120.5(10) . . ?
C25 C24 C23 119.8(10) . . ?
C24 C25 C26 120.4(10) . . ?
C25 C26 C21 120.7(9) . . ?

loop_
_geom_bond_atom_site_label_1
_geom_bond_atom_site_label_2
_geom_bond_distance
_geom_bond_site_symmetry_2
_geom_bond_publ_flag
Re O1 1.693(6) . ?
Re O2 2.099(6) . ?
Re N1 2.191(6) . ?
Re S1 2.369(2) . ?
Re S2 2.393(2) . ?
Re P 2.409(2) . ?
S1 C1 1.829(9) . ?
S2 C4 1.823(11) . ?
N1 C2 1.510(12) . ?
N1 C5 1.512(11) . ?
N1 C3 1.518(12) . ?
P C14 1.779(8) . ?
P C21 1.810(8) . ?
P C15 1.826(8) . ?
O2 C9 1.322(10) . ?
C1 C2 1.520(15) . ?
C3 C4 1.530(15) . ?
C5 C6 1.518(12) . ?
C6 S3 1.796(10) . ?
S3 C7 1.794(12) . ?
C7 C8 1.51(2) . ?
C9 C10 1.399(11) . ?
C9 C14 1.424(11) . ?
C10 C11 1.391(13) . ?
C11 C12 1.381(14) . ?
C12 C13 1.375(12) . ?
C13 C14 1.398(12) . ?
C15 C16 1.394(12) . ?
C15 C20 1.396(12) . ?
C16 C17 1.386(14) . ?
C17 C18 1.39(2) . ?
C18 C19 1.350(15) . ?
C19 C20 1.391(12) . ?
C21 C26 1.392(12) . ?
C21 C22 1.403(12) . ?
C22 C23 1.381(14) . ?
C23 C24 1.39(2) . ?
C24 C25 1.37(2) . ?
C25 C26 1.382(13) . ?
